data_4088208
loop_
_publ_author_name
'Pedrick, Elizabeth A.'
'Seaman, Lani A.'
'Scott, Joshua C.'
'Griego, Leonel'
'Wu, Guang'
'Hayton, Trevor W.'

_publ_section_title
;
 Synthesis and Reactivity of a U(IV) Dibenzyne Complex
;
_journal_issue 4
_journal_name_full Organometallics
_journal_page_first 494
_journal_paper_doi 10.1021/acs.organomet.5b00929
_journal_volume 35
_journal_year 2016
_chemical_formula_sum 'C76 H105 Li2 N10 O9 U'
_chemical_formula_weight 1554.60
_space_group_crystal_system monoclinic
_space_group_IT_number 14
_space_group_name_Hall '-P 2yn'
_space_group_name_H-M_alt 'P 1 21/n 1'
_atom_sites_solution_hydrogens geom
_audit_creation_method SHELXL-2014/7
_cell_angle_alpha 90
_cell_angle_beta 92.425(5)
_cell_angle_gamma 90
_cell_formula_units_Z 4
_cell_length_a 11.966(3)
_cell_length_b 26.333(7)
_cell_length_c 25.774(7)
_cell_measurement_reflns_used 2092
_cell_measurement_temperature 100(2)
_cell_measurement_theta_max 38.199
_cell_measurement_theta_min 44.837
_cell_volume 8114(4)
_computing_structure_refinement 'SHELXL-2014/7 (Sheldrick, 2014)'
_diffrn_ambient_temperature 100(2)
_diffrn_measured_fraction_theta_full 0.999
_diffrn_measured_fraction_theta_max 0.998
_diffrn_measurement_device_type 'Bruker Kappa APEX II'
_diffrn_radiation_type MoK\a
_diffrn_radiation_wavelength 0.71073
_diffrn_reflns_av_R_equivalents 0.0820
_diffrn_reflns_av_unetI/netI 0.1245
_diffrn_reflns_Laue_measured_fraction_full 0.999
_diffrn_reflns_Laue_measured_fraction_max 0.998
_diffrn_reflns_limit_h_max 14
_diffrn_reflns_limit_h_min -12
_diffrn_reflns_limit_k_max 32
_diffrn_reflns_limit_k_min -28
_diffrn_reflns_limit_l_max 29
_diffrn_reflns_limit_l_min -32
_diffrn_reflns_number 36957
_diffrn_reflns_point_group_measured_fraction_full 0.999
_diffrn_reflns_point_group_measured_fraction_max 0.998
_diffrn_reflns_theta_full 25.242
_diffrn_reflns_theta_max 26.373
_diffrn_reflns_theta_min 1.582
_exptl_absorpt_coefficient_mu 2.057
_exptl_absorpt_correction_T_max 0.950
_exptl_absorpt_correction_T_min 0.884
_exptl_absorpt_correction_type multi-scan
_exptl_absorpt_process_details SADABS
_exptl_crystal_colour plate
_exptl_crystal_density_diffrn 1.273
_exptl_crystal_description red
_exptl_crystal_F_000 3204
_exptl_crystal_size_max 0.1
_exptl_crystal_size_mid 0.05
_exptl_crystal_size_min 0.025
_refine_diff_density_max 3.162
_refine_diff_density_min -2.924
_refine_diff_density_rms 0.202
_refine_ls_extinction_method none
_refine_ls_goodness_of_fit_ref 1.035
_refine_ls_hydrogen_treatment constr
_refine_ls_matrix_type full
_refine_ls_number_parameters 815
_refine_ls_number_reflns 16552
_refine_ls_number_restraints 88
_refine_ls_restrained_S_all 1.047
_refine_ls_R_factor_all 0.1355
_refine_ls_R_factor_gt 0.0806
_refine_ls_shift/su_max 0.008
_refine_ls_shift/su_mean 0.000
_refine_ls_structure_factor_coef Fsqd
_refine_ls_weighting_details 'w=1/[\s^2^(Fo^2^)+(0.1352P)^2^+22.1921P] where P=(Fo^2^+2Fc^2^)/3'
_refine_ls_weighting_scheme calc
_refine_ls_wR_factor_gt 0.2109
_refine_ls_wR_factor_ref 0.2450
_reflns_Friedel_coverage 0.000
_reflns_number_gt 10389
_reflns_number_total 16552
_reflns_threshold_expression 'I > 2\s(I)'
_cod_data_source_file om5b00929_si_002.cif
_cod_data_source_block complex_5
_cod_original_cell_volume 8115(4)
_cod_original_sg_symbol_H-M 'P 21/n'
_cod_database_code 4088208
_shelx_shelxl_version_number 2014/7
_shelx_space_group_comment
;
The symmetry employed for this shelxl refinement is uniquely defined
by the following loop, which should always be used as a source of
symmetry information in preference to the above space-group names.
They are only intended as comments.
;

loop_
_space_group_symop_operation_xyz
'x, y, z'
'-x+1/2, y+1/2, -z+1/2'
'-x, -y, -z'
'x-1/2, -y-1/2, z-1/2'

loop_
_atom_site_label
_atom_site_type_symbol
_atom_site_fract_x
_atom_site_fract_y
_atom_site_fract_z
_atom_site_U_iso_or_equiv
_atom_site_adp_type
_atom_site_occupancy
_atom_site_site_symmetry_order
_atom_site_calc_flag
_atom_site_refinement_flags_posn
_atom_site_refinement_flags_adp
_atom_site_refinement_flags_occupancy
_atom_site_disorder_assembly
_atom_site_disorder_group
C1 C 0.5775(8) 0.4788(4) 0.6573(4) 0.030(2) Uani 1 1 d . . . A 1
C2 C 0.5321(8) 0.5186(4) 0.6858(4) 0.033(2) Uani 1 1 d . . . A 1
C3 C 0.4155(9) 0.5282(4) 0.6856(4) 0.038(2) Uani 1 1 d . . . A 1
H3 H 0.3869 0.5544 0.7067 0.046 Uiso 1 1 calc R U . A 1
C4 C 0.3435(9) 0.4987(4) 0.6541(5) 0.041(3) Uani 1 1 d . . . A 1
H4 H 0.2657 0.5062 0.6526 0.050 Uiso 1 1 calc R U . A 1
C5 C 0.3828(8) 0.4590(4) 0.6252(4) 0.032(2) Uani 1 1 d . . . A 1
H5 H 0.3337 0.4388 0.6039 0.038 Uiso 1 1 calc R U . A 1
C6 C 0.4981(8) 0.4497(4) 0.6285(4) 0.027(2) Uani 1 1 d . . . A 1
C7 C 0.6060(9) 0.5518(4) 0.7213(4) 0.038(2) Uani 1 1 d . . . A 1
H7A H 0.6103 0.5361 0.7563 0.045 Uiso 1 1 calc R U . A 1
H7B H 0.6825 0.5517 0.7081 0.045 Uiso 1 1 calc R U . A 1
C8 C 0.5812(10) 0.6331(4) 0.6805(5) 0.050(3) Uani 1 1 d . . . A 1
H8A H 0.5485 0.6669 0.6845 0.076 Uiso 1 1 calc R U . A 1
H8B H 0.5423 0.6155 0.6515 0.076 Uiso 1 1 calc R U . A 1
H8C H 0.6607 0.6364 0.6733 0.076 Uiso 1 1 calc R U . A 1
C9 C 0.6386(12) 0.6286(5) 0.7683(5) 0.063(4) Uani 1 1 d . . . A 1
H9A H 0.7171 0.6286 0.7588 0.095 Uiso 1 1 calc R U . A 1
H9B H 0.6311 0.6095 0.8005 0.095 Uiso 1 1 calc R U . A 1
H9C H 0.6137 0.6637 0.7733 0.095 Uiso 1 1 calc R U . A 1
C10 C 0.7668(7) 0.3860(4) 0.7141(4) 0.027(2) Uani 1 1 d . . . A 1
C11 C 0.7808(7) 0.3355(4) 0.6981(3) 0.030(2) Uani 1 1 d . . . A 1
C12 C 0.8037(7) 0.2960(4) 0.7330(4) 0.031(2) Uani 1 1 d . . . A 1
H12 H 0.8155 0.2623 0.7212 0.037 Uiso 1 1 calc R U . A 1
C13 C 0.8088(8) 0.3078(4) 0.7862(4) 0.038(3) Uani 1 1 d . . . A 1
H13 H 0.8248 0.2816 0.8108 0.046 Uiso 1 1 calc R U . A 1
C14 C 0.7911(8) 0.3561(4) 0.8033(4) 0.037(2) Uani 1 1 d . . . A 1
H14 H 0.7938 0.3632 0.8395 0.044 Uiso 1 1 calc R U . A 1
C15 C 0.7690(9) 0.3949(4) 0.7677(4) 0.040(3) Uani 1 1 d . . . A 1
C16 C 0.7413(11) 0.4481(5) 0.7874(4) 0.045(3) Uani 1 1 d . . . A 1
H16A H 0.7719 0.4736 0.7636 0.054 Uiso 1 1 calc R U . A 1
H16B H 0.6590 0.4523 0.7865 0.054 Uiso 1 1 calc R U . A 1
C17 C 0.736(2) 0.5058(7) 0.8591(6) 0.123(9) Uani 1 1 d . . . A 1
H17A H 0.7641 0.5347 0.8394 0.184 Uiso 1 1 calc R U . A 1
H17B H 0.7576 0.5101 0.8959 0.184 Uiso 1 1 calc R U . A 1
H17C H 0.6545 0.5043 0.8547 0.184 Uiso 1 1 calc R U . A 1
C18 C 0.9074(15) 0.4631(6) 0.8399(5) 0.084(5) Uani 1 1 d . . . A 1
H18A H 0.9277 0.4897 0.8153 0.125 Uiso 1 1 calc R U . A 1
H18B H 0.9400 0.4307 0.8295 0.125 Uiso 1 1 calc R U . A 1
H18C H 0.9362 0.4721 0.8748 0.125 Uiso 1 1 calc R U . A 1
C19 C 0.8540(8) 0.5083(4) 0.6592(4) 0.034(2) Uani 1 1 d . . . A 1
C20 C 0.9342(9) 0.5079(4) 0.7013(5) 0.044(3) Uani 1 1 d . . . A 1
H20 H 0.9477 0.4772 0.7199 0.053 Uiso 1 1 calc R U . A 1
C21 C 0.9946(10) 0.5519(5) 0.7160(5) 0.051(3) Uani 1 1 d . . . A 1
H21 H 1.0488 0.5508 0.7440 0.061 Uiso 1 1 calc R U . A 1
C22 C 0.9742(10) 0.5962(5) 0.6896(5) 0.058(4) Uani 1 1 d . . . A 1
H22 H 1.0168 0.6257 0.6984 0.069 Uiso 1 1 calc R U . A 1
C23 C 0.8932(10) 0.5985(5) 0.6507(5) 0.048(3) Uani 1 1 d . . . A 1
H23 H 0.8772 0.6299 0.6337 0.058 Uiso 1 1 calc R U . A 1
C24 C 0.8341(9) 0.5551(4) 0.6361(4) 0.037(3) Uani 1 1 d . . . A 1
C25 C 0.7398(9) 0.5607(4) 0.5968(5) 0.042(3) Uani 1 1 d . . . A 1
H25A H 0.7515 0.5920 0.5764 0.051 Uiso 1 1 calc R U . A 1
H25B H 0.6693 0.5648 0.6151 0.051 Uiso 1 1 calc R U . A 1
C26 C 0.6189(9) 0.5208(4) 0.5330(4) 0.040(3) Uani 1 1 d . . . A 1
H26A H 0.6143 0.5535 0.5150 0.060 Uiso 1 1 calc R U . A 1
H26B H 0.5601 0.5189 0.5583 0.060 Uiso 1 1 calc R U . A 1
H26C H 0.6091 0.4932 0.5077 0.060 Uiso 1 1 calc R U . A 1
C27 C 0.8156(8) 0.5231(4) 0.5232(4) 0.036(2) Uani 1 1 d . . . A 1
H27A H 0.8197 0.4930 0.5010 0.053 Uiso 1 1 calc R U . A 1
H27B H 0.8875 0.5280 0.5421 0.053 Uiso 1 1 calc R U . A 1
H27C H 0.7985 0.5530 0.5016 0.053 Uiso 1 1 calc R U . A 1
C28 C 0.7758(8) 0.3973(4) 0.5347(4) 0.027(2) Uani 1 1 d . . . A 1
C29 C 0.6995(9) 0.4050(4) 0.4924(4) 0.035(2) Uani 1 1 d . . . A 1
H29 H 0.6225 0.4093 0.4990 0.042 Uiso 1 1 calc R U . A 1
C30 C 0.7328(10) 0.4066(4) 0.4410(4) 0.043(3) Uani 1 1 d . . . A 1
H30 H 0.6795 0.4132 0.4135 0.051 Uiso 1 1 calc R U . A 1
C31 C 0.8438(10) 0.3985(5) 0.4305(4) 0.047(3) Uani 1 1 d . . . A 1
H31 H 0.8676 0.4008 0.3958 0.057 Uiso 1 1 calc R U . A 1
C32 C 0.9208(9) 0.3869(5) 0.4713(4) 0.049(3) Uani 1 1 d . . . A 1
H32 H 0.9965 0.3799 0.4641 0.059 Uiso 1 1 calc R U . A 1
C33 C 0.8870(8) 0.3857(4) 0.5222(4) 0.032(2) Uani 1 1 d . . . A 1
C34 C 0.9677(8) 0.3732(4) 0.5659(4) 0.037(2) Uani 1 1 d . . . A 1
H34A H 0.9455 0.3406 0.5816 0.044 Uiso 1 1 calc R U . A 1
H34B H 1.0428 0.3686 0.5520 0.044 Uiso 1 1 calc R U . A 1
C35 C 1.0405(8) 0.4539(4) 0.5882(4) 0.037(2) Uani 1 1 d . . . A 1
H35A H 1.0368 0.4830 0.6117 0.056 Uiso 1 1 calc R U . A 1
H35B H 1.0114 0.4637 0.5535 0.056 Uiso 1 1 calc R U . A 1
H35C H 1.1184 0.4428 0.5863 0.056 Uiso 1 1 calc R U . A 1
C36 C 1.0335(9) 0.3902(5) 0.6522(4) 0.044(3) Uani 1 1 d . . . A 1
H36A H 1.1078 0.3789 0.6424 0.067 Uiso 1 1 calc R U . A 1
H36B H 0.9909 0.3609 0.6642 0.067 Uiso 1 1 calc R U . A 1
H36C H 1.0415 0.4152 0.6802 0.067 Uiso 1 1 calc R U . A 1
C37 C 0.4371(6) 0.3065(3) 0.5271(3) 0.036(2) Uani 1 1 d D . . A 1
C38 C 0.4810(9) 0.3021(5) 0.4710(3) 0.042(4) Uiso 0.5 1 d D . P A 1
C39 C 0.3197(7) 0.3271(4) 0.5234(5) 0.052(4) Uiso 0.5 1 d D . P A 1
C40 C 0.4403(11) 0.2540(3) 0.5517(4) 0.046(4) Uiso 0.5 1 d D . P A 1
C41 C 0.4060(11) 0.2660(5) 0.4398(4) 0.059(5) Uiso 0.5 1 d D . P A 1
C42 C 0.4073(13) 0.2138(4) 0.4652(5) 0.055(5) Uiso 0.5 1 d D . P A 1
C43 C 0.3644(12) 0.2179(4) 0.5198(5) 0.054(5) Uiso 0.5 1 d D . P A 1
C44 C 0.2457(10) 0.2389(5) 0.5177(6) 0.069(6) Uiso 0.5 1 d D . P A 1
C45 C 0.2872(11) 0.2866(6) 0.4369(5) 0.060(5) Uiso 0.5 1 d D . P A 1
C46 C 0.2437(8) 0.2907(5) 0.4914(6) 0.065(5) Uiso 0.5 1 d D . P A 1
C47 C 0.8203(9) 0.2235(4) 0.5636(4) 0.033(2) Uani 1 1 d . . . A 1
C48 C 0.9425(11) 0.2158(5) 0.5748(5) 0.057(4) Uani 1 1 d . . . A 1
H48A H 0.9588 0.2177 0.6128 0.069 Uiso 1 1 calc R U . A 1
H48B H 0.9852 0.2429 0.5580 0.069 Uiso 1 1 calc R U . A 1
C49 C 0.7987(13) 0.2224(6) 0.5035(5) 0.070(4) Uani 1 1 d . . . A 1
H49A H 0.7181 0.2275 0.4949 0.084 Uiso 1 1 calc R U . A 1
H49B H 0.8409 0.2501 0.4873 0.084 Uiso 1 1 calc R U . A 1
C50 C 0.7544(14) 0.1816(5) 0.5890(7) 0.085(6) Uani 1 1 d . . . A 1
H50A H 0.7720 0.1812 0.6269 0.102 Uiso 1 1 calc R U . A 1
H50B H 0.6732 0.1878 0.5833 0.102 Uiso 1 1 calc R U . A 1
C51 C 0.785(2) 0.1311(6) 0.5654(12) 0.137(12) Uani 1 1 d . . . A 1
H51 H 0.7420 0.1036 0.5823 0.164 Uiso 1 1 calc R U . A 1
C52 C 0.7669(18) 0.1276(9) 0.5106(14) 0.164(14) Uani 1 1 d . . . A 1
H52A H 0.6862 0.1312 0.5015 0.197 Uiso 1 1 calc R U . A 1
H52B H 0.7915 0.0939 0.4985 0.197 Uiso 1 1 calc R U . A 1
C53 C 0.912(2) 0.1223(7) 0.5777(9) 0.133(10) Uani 1 1 d . . . A 1
H53A H 0.9273 0.1213 0.6158 0.159 Uiso 1 1 calc R U . A 1
H53B H 0.9354 0.0894 0.5631 0.159 Uiso 1 1 calc R U . A 1
C54 C 0.9779(13) 0.1643(6) 0.5546(6) 0.077(5) Uani 1 1 d . . . A 1
H54 H 1.0593 0.1590 0.5634 0.093 Uiso 1 1 calc R U . A 1
C55 C 0.8358(18) 0.1715(8) 0.4827(8) 0.112(7) Uani 1 1 d . . . A 1
H55 H 0.8202 0.1700 0.4443 0.134 Uiso 1 1 calc R U . A 1
C56 C 0.9582(13) 0.1635(5) 0.4947(6) 0.071(4) Uani 1 1 d . . . A 1
H56A H 1.0021 0.1908 0.4787 0.086 Uiso 1 1 calc R U . A 1
H56B H 0.9822 0.1305 0.4805 0.086 Uiso 1 1 calc R U . A 1
C57 C 0.3343(13) 0.7207(5) 0.8100(6) 0.077(3) Uani 1 1 d D . . B 1
H57A H 0.2984 0.7236 0.8438 0.092 Uiso 1 1 calc R U . B 1
H57B H 0.3920 0.6939 0.8140 0.092 Uiso 1 1 calc R U . B 1
C58 C 0.3926(13) 0.7682(4) 0.8017(5) 0.073(3) Uani 1 1 d D . . B 1
H58A H 0.4679 0.7604 0.7893 0.087 Uiso 1 1 calc R U . B 1
H58B H 0.4028 0.7859 0.8355 0.087 Uiso 1 1 calc R U . B 1
C59 C 0.4129(14) 0.8343(6) 0.7353(4) 0.087(4) Uani 1 1 d D . . B 1
H59A H 0.3976 0.8704 0.7432 0.104 Uiso 1 1 calc R U . B 1
H59B H 0.4919 0.8272 0.7459 0.104 Uiso 1 1 calc R U . B 1
C60 C 0.3964(17) 0.8258(7) 0.6802(5) 0.101(4) Uani 1 1 d D . . B 1
H60A H 0.4624 0.8069 0.6686 0.121 Uiso 1 1 calc R U . B 1
H60B H 0.3975 0.8595 0.6631 0.121 Uiso 1 1 calc R U . B 1
C61 C 0.3174(15) 0.7677(6) 0.6159(6) 0.108(5) Uani 1 1 d D . . B 1
H61A H 0.2806 0.7826 0.5843 0.130 Uiso 1 1 calc R U . B 1
H61B H 0.3986 0.7652 0.6104 0.130 Uiso 1 1 calc R U . B 1
C62 C 0.272(2) 0.7172(5) 0.6252(6) 0.118(6) Uani 1 1 d D . . B 1
H62A H 0.3337 0.6931 0.6197 0.141 Uiso 1 1 calc R U . B 1
H62B H 0.2155 0.7111 0.5966 0.141 Uiso 1 1 calc R U . B 1
C63 C 0.2650(12) 0.6580(5) 0.6968(5) 0.068(3) Uani 1 1 d D . . B 1
H63A H 0.2308 0.6277 0.6799 0.081 Uiso 1 1 calc R U . B 1
H63B H 0.3463 0.6566 0.6912 0.081 Uiso 1 1 calc R U . B 1
C64 C 0.2499(17) 0.6536(6) 0.7528(5) 0.111(5) Uani 1 1 d D . . B 1
H64A H 0.3086 0.6313 0.7688 0.133 Uiso 1 1 calc R U . B 1
H64B H 0.1761 0.6383 0.7591 0.133 Uiso 1 1 calc R U . B 1
C65 C 0.1117(14) 0.8533(6) 0.8005(6) 0.077(3) Uani 1 1 d . . . B 1
H65A H 0.1916 0.8620 0.8068 0.092 Uiso 1 1 calc R U . B 1
H65B H 0.0710 0.8640 0.8313 0.092 Uiso 1 1 calc R U . B 1
C66 C 0.0672(14) 0.8812(5) 0.7546(6) 0.073(3) Uani 1 1 d . . . B 1
H66A H -0.0135 0.8741 0.7485 0.087 Uiso 1 1 calc R U . B 1
H66B H 0.0774 0.9183 0.7595 0.087 Uiso 1 1 calc R U . B 1
C67 C 0.0705(14) 0.8721(7) 0.6619(6) 0.087(4) Uani 1 1 d . . . B 1
H67A H 0.1261 0.8728 0.6345 0.104 Uiso 1 1 calc R U . B 1
H67B H 0.0316 0.9053 0.6617 0.104 Uiso 1 1 calc R U . B 1
C68 C -0.0122(17) 0.8308(7) 0.6505(6) 0.101(4) Uani 1 1 d . . . B 1
H68A H -0.0702 0.8310 0.6768 0.121 Uiso 1 1 calc R U . B 1
H68B H -0.0494 0.8362 0.6159 0.121 Uiso 1 1 calc R U . B 1
C69 C -0.0320(16) 0.7404(7) 0.6527(8) 0.108(5) Uani 1 1 d . . . B 1
H69A H 0.0061 0.7103 0.6389 0.130 Uiso 1 1 calc R U . B 1
H69B H -0.0978 0.7477 0.6294 0.130 Uiso 1 1 calc R U . B 1
C70 C -0.072(2) 0.7278(7) 0.7065(7) 0.118(6) Uani 1 1 d . . . B 1
H70A H -0.1173 0.7564 0.7194 0.141 Uiso 1 1 calc R U . B 1
H70B H -0.1207 0.6972 0.7044 0.141 Uiso 1 1 calc R U . B 1
C71 C -0.0119(13) 0.7273(5) 0.7916(6) 0.068(3) Uani 1 1 d . . . B 1
H71A H 0.0422 0.7085 0.8145 0.081 Uiso 1 1 calc R U . B 1
H71B H -0.0877 0.7141 0.7976 0.081 Uiso 1 1 calc R U . B 1
C72 C -0.007(2) 0.7836(7) 0.8048(7) 0.111(5) Uani 1 1 d . . . B 1
H72A H -0.0624 0.8030 0.7832 0.133 Uiso 1 1 calc R U . B 1
H72B H -0.0215 0.7893 0.8419 0.133 Uiso 1 1 calc R U . B 1
C73 C 0.0320(18) 0.6097(9) 0.8796(10) 0.088(7) Uiso 0.652(11) 1 d D . P C 1
C74 C 0.1389(18) 0.6037(8) 0.8601(11) 0.103(8) Uiso 0.652(11) 1 d D . P C 1
C75 C 0.271(2) 0.5455(11) 0.824(2) 0.30(3) Uiso 0.652(11) 1 d D . P C 1
C76 C 0.292(2) 0.4957(10) 0.8072(12) 0.121(10) Uiso 0.652(11) 1 d D . P C 1
C38A C 0.4006(10) 0.3264(5) 0.4758(4) 0.042(4) Uiso 0.5 1 d D . P A 1
C39A C 0.3233(9) 0.3056(5) 0.5615(5) 0.052(4) Uiso 0.5 1 d D . P A 1
C40A C 0.4767(10) 0.2523(4) 0.5274(6) 0.046(4) Uiso 0.5 1 d D . P A 1
C41A C 0.3153(12) 0.2912(5) 0.4497(5) 0.059(5) Uiso 0.5 1 d D . P A 1
C42A C 0.3622(12) 0.2376(5) 0.4463(5) 0.055(5) Uiso 0.5 1 d D . P A 1
C43A C 0.3894(11) 0.2178(5) 0.5012(6) 0.054(5) Uiso 0.5 1 d D . P A 1
C44A C 0.2835(12) 0.2173(5) 0.5319(6) 0.069(6) Uiso 0.5 1 d D . P A 1
C45A C 0.2086(9) 0.2901(6) 0.4799(6) 0.060(5) Uiso 0.5 1 d D . P A 1
C46A C 0.2362(11) 0.2708(6) 0.5349(5) 0.065(5) Uiso 0.5 1 d D . P A 1
C73A C 0.181(4) 0.5713(16) 1.0052(14) 0.088(7) Uiso 0.348(11) 1 d D . P C 1
C74A C 0.158(4) 0.5918(13) 0.9559(16) 0.103(8) Uiso 0.348(11) 1 d D . P C 1
C75A C 0.249(5) 0.5204(19) 0.9179(15) 0.30(3) Uiso 0.348(11) 1 d D . P C 1
C76A C 0.275(5) 0.4935(19) 0.8730(19) 0.121(10) Uiso 0.348(11) 1 d D . P C 1
Li1 Li 0.6841(12) 0.3318(6) 0.5635(7) 0.029(4) Uani 1 1 d . . . A 1
Li2 Li 0.1743(10) 0.7720(5) 0.7215(5) 0.018(3) Uani 1 1 d . . . B 1
N1 N 0.7709(6) 0.3292(3) 0.6441(3) 0.0253(17) Uani 1 1 d . . . A 1
N2 N 0.8021(6) 0.2830(3) 0.6289(3) 0.0265(17) Uani 1 1 d . . . A 1
N3 N 0.7824(6) 0.2740(3) 0.5803(3) 0.0281(18) Uani 1 1 d . . . A 1
H3A H 0.8168 0.2982 0.5615 0.034 Uiso 1 1 calc R U . A 1
H3B H 0.7075 0.2766 0.5732 0.034 Uiso 1 1 calc R U . A 1
N4 N 0.5493(6) 0.4085(3) 0.6014(3) 0.0255(17) Uani 1 1 d . . . A 1
N5 N 0.4764(6) 0.3784(3) 0.5764(3) 0.0256(17) Uani 1 1 d . . . A 1
N6 N 0.5187(5) 0.3407(3) 0.5567(3) 0.0277(18) Uani 1 1 d D . . A 1
N7 N 0.5698(8) 0.6050(3) 0.7267(4) 0.043(2) Uani 1 1 d . . . A 1
N8 N 0.7850(12) 0.4584(4) 0.8398(4) 0.067(3) Uani 1 1 d . . . A 1
N9 N 0.9745(7) 0.4131(3) 0.6074(3) 0.036(2) Uani 1 1 d . . . A 1
N10 N 0.7280(7) 0.5160(3) 0.5600(3) 0.034(2) Uani 1 1 d . . . A 1
O1 O 0.2985(7) 0.7995(3) 0.6599(3) 0.054(2) Uani 1 1 d . . . B 1
O2 O 0.2219(8) 0.7012(3) 0.6708(4) 0.067(3) Uani 1 1 d . . . B 1
O3 O 0.2570(7) 0.7037(3) 0.7760(4) 0.063(3) Uani 1 1 d . . . B 1
O4 O 0.3379(7) 0.8011(4) 0.7661(3) 0.057(2) Uani 1 1 d . . . B 1
O5 O 0.1008(6) 0.7980(3) 0.7941(3) 0.050(2) Uani 1 1 d . . . B 1
O6 O 0.0139(8) 0.7194(3) 0.7388(5) 0.085(4) Uani 1 1 d . . . B 1
O7 O 0.0447(9) 0.7838(4) 0.6516(4) 0.084(4) Uani 1 1 d . . . B 1
O8 O 0.1280(7) 0.8640(3) 0.7127(3) 0.052(2) Uani 1 1 d . . . B 1
O9 O 0.1659(18) 0.5546(8) 0.8434(9) 0.200 Uiso 0.652(11) 1 d D U P C 1
O9A O 0.190(4) 0.5662(15) 0.9121(13) 0.200 Uiso 0.348(11) 1 d D U P C 1
U1 U 0.74725(3) 0.43174(2) 0.62834(2) 0.02503(14) Uani 1 1 d . . . A 1

loop_
_atom_site_aniso_label
_atom_site_aniso_U_11
_atom_site_aniso_U_22
_atom_site_aniso_U_33
_atom_site_aniso_U_23
_atom_site_aniso_U_13
_atom_site_aniso_U_12
C1 0.027(5) 0.031(5) 0.031(5) 0.004(4) -0.002(4) -0.005(4)
C2 0.031(5) 0.029(5) 0.039(6) 0.005(5) 0.003(4) 0.010(4)
C3 0.033(5) 0.030(5) 0.051(7) 0.000(5) 0.000(5) 0.008(5)
C4 0.026(5) 0.035(6) 0.063(7) -0.008(5) 0.000(5) 0.000(5)
C5 0.022(5) 0.031(6) 0.043(6) 0.008(5) -0.003(4) -0.002(4)
C6 0.026(5) 0.028(5) 0.029(5) 0.011(4) 0.008(4) 0.009(4)
C7 0.035(6) 0.039(6) 0.039(6) -0.001(5) 0.002(5) 0.004(5)
C8 0.049(7) 0.039(7) 0.064(8) 0.000(6) 0.008(6) -0.001(6)
C9 0.068(9) 0.047(8) 0.074(9) -0.026(7) -0.010(7) 0.008(7)
C10 0.023(5) 0.030(5) 0.026(5) 0.004(4) -0.001(4) 0.011(4)
C11 0.020(4) 0.049(6) 0.021(5) 0.003(5) 0.005(4) -0.004(4)
C12 0.025(5) 0.040(6) 0.027(5) 0.006(5) 0.003(4) 0.003(5)
C13 0.029(5) 0.057(7) 0.029(5) 0.012(5) 0.000(4) 0.002(5)
C14 0.033(5) 0.051(7) 0.026(5) 0.007(5) 0.005(4) 0.011(5)
C15 0.034(6) 0.051(7) 0.035(6) -0.009(5) 0.002(5) 0.007(5)
C16 0.058(7) 0.049(7) 0.028(6) -0.008(5) 0.006(5) 0.012(6)
C17 0.21(2) 0.095(14) 0.057(10) -0.038(10) -0.032(13) 0.066(15)
C18 0.122(15) 0.069(10) 0.055(9) -0.009(8) -0.045(9) -0.011(10)
C19 0.022(5) 0.045(6) 0.036(6) -0.008(5) 0.000(4) 0.004(5)
C20 0.036(6) 0.037(6) 0.057(7) -0.012(5) -0.015(5) -0.009(5)
C21 0.046(7) 0.051(7) 0.054(7) -0.015(6) -0.020(6) -0.007(6)
C22 0.047(7) 0.051(8) 0.074(9) -0.021(7) -0.014(7) -0.017(6)
C23 0.042(6) 0.045(7) 0.056(7) -0.008(6) -0.001(6) 0.004(6)
C24 0.029(5) 0.041(6) 0.042(6) -0.005(5) -0.004(5) -0.006(5)
C25 0.037(6) 0.037(6) 0.052(7) 0.004(5) -0.001(5) -0.010(5)
C26 0.035(6) 0.035(6) 0.050(7) 0.015(5) -0.008(5) -0.008(5)
C27 0.035(6) 0.031(5) 0.041(6) 0.002(5) 0.009(5) -0.009(5)
C28 0.030(5) 0.025(5) 0.025(5) 0.006(4) 0.003(4) -0.002(4)
C29 0.040(6) 0.034(6) 0.031(6) 0.003(5) -0.004(5) -0.003(5)
C30 0.047(7) 0.045(7) 0.034(6) 0.000(5) -0.014(5) -0.001(6)
C31 0.050(7) 0.065(8) 0.026(6) -0.004(6) 0.003(5) -0.022(6)
C32 0.032(6) 0.077(9) 0.038(6) -0.003(6) 0.011(5) 0.003(6)
C33 0.028(5) 0.041(6) 0.026(5) 0.002(5) 0.004(4) 0.000(5)
C34 0.026(5) 0.043(6) 0.042(6) 0.004(5) 0.005(5) 0.003(5)
C35 0.024(5) 0.046(6) 0.041(6) -0.005(5) -0.002(4) -0.007(5)
C36 0.024(5) 0.068(8) 0.041(6) 0.009(6) 0.009(5) 0.014(5)
C37 0.032(5) 0.033(6) 0.044(6) 0.003(5) -0.008(5) 0.001(5)
C47 0.044(6) 0.019(5) 0.037(6) 0.004(4) 0.005(5) 0.004(4)
C48 0.059(8) 0.062(8) 0.051(7) -0.014(6) 0.001(6) 0.029(7)
C49 0.086(10) 0.077(10) 0.046(7) -0.036(7) -0.004(7) 0.028(8)
C50 0.087(11) 0.039(7) 0.136(15) 0.004(9) 0.067(11) 0.001(8)
C51 0.16(2) 0.023(7) 0.24(3) -0.004(12) 0.14(2) 0.000(10)
C52 0.080(14) 0.108(18) 0.31(4) -0.14(2) 0.06(2) -0.014(12)
C53 0.20(2) 0.077(12) 0.130(18) 0.041(12) 0.101(18) 0.086(15)
C54 0.067(9) 0.086(11) 0.080(11) -0.024(9) 0.022(8) 0.033(9)
C55 0.117(16) 0.123(16) 0.095(13) -0.085(13) 0.007(12) 0.017(14)
C56 0.077(10) 0.052(8) 0.089(11) -0.018(8) 0.040(9) 0.014(8)
C57 0.076(7) 0.079(8) 0.073(7) 0.006(6) -0.018(6) -0.014(6)
C58 0.092(8) 0.050(6) 0.073(7) -0.010(5) -0.026(6) 0.011(6)
C59 0.077(8) 0.123(10) 0.062(7) 0.022(7) 0.012(6) 0.019(8)
C60 0.124(11) 0.113(10) 0.063(7) -0.006(7) -0.038(7) -0.030(9)
C61 0.084(8) 0.108(10) 0.131(12) -0.084(9) -0.014(8) 0.001(8)
C62 0.202(18) 0.062(8) 0.087(10) -0.028(7) -0.001(11) 0.019(9)
C63 0.063(6) 0.061(6) 0.078(7) -0.005(6) -0.001(5) 0.011(5)
C64 0.171(15) 0.089(9) 0.072(8) -0.004(7) -0.018(9) 0.056(10)
C65 0.076(7) 0.079(8) 0.073(7) 0.006(6) -0.018(6) -0.014(6)
C66 0.092(8) 0.050(6) 0.073(7) -0.010(5) -0.026(6) 0.011(6)
C67 0.077(8) 0.123(10) 0.062(7) 0.022(7) 0.012(6) 0.019(8)
C68 0.124(11) 0.113(10) 0.063(7) -0.006(7) -0.038(7) -0.030(9)
C69 0.084(8) 0.108(10) 0.131(12) -0.084(9) -0.014(8) 0.001(8)
C70 0.202(18) 0.062(8) 0.087(10) -0.028(7) -0.001(11) 0.019(9)
C71 0.063(6) 0.061(6) 0.078(7) -0.005(6) -0.001(5) 0.011(5)
C72 0.171(15) 0.089(9) 0.072(8) -0.004(7) -0.018(9) 0.056(10)
Li1 0.021(8) 0.025(8) 0.042(9) 0.012(7) 0.008(7) -0.003(7)
Li2 0.006(6) 0.022(7) 0.025(7) -0.018(6) -0.008(5) 0.011(5)
N1 0.021(4) 0.030(4) 0.025(4) -0.001(3) 0.000(3) 0.003(3)
N2 0.020(4) 0.030(4) 0.030(4) 0.004(4) 0.004(3) 0.002(3)
N3 0.025(4) 0.030(4) 0.029(4) 0.007(4) 0.001(3) 0.001(3)
N4 0.020(4) 0.024(4) 0.032(4) 0.003(4) -0.002(3) -0.002(3)
N5 0.027(4) 0.025(4) 0.025(4) 0.003(3) 0.003(3) 0.003(3)
N6 0.028(4) 0.031(4) 0.024(4) 0.002(4) -0.002(3) 0.001(4)
N7 0.042(5) 0.034(5) 0.053(6) -0.016(5) 0.005(5) 0.003(4)
N8 0.106(10) 0.051(7) 0.044(6) -0.011(5) -0.007(6) 0.010(7)
N9 0.024(4) 0.039(5) 0.044(5) 0.005(4) 0.003(4) -0.003(4)
N10 0.035(5) 0.031(5) 0.037(5) 0.005(4) 0.001(4) 0.005(4)
O1 0.053(5) 0.070(6) 0.040(4) -0.020(4) -0.002(4) 0.021(5)
O2 0.076(6) 0.056(6) 0.066(6) -0.013(5) -0.023(5) 0.018(5)
O3 0.052(5) 0.057(5) 0.079(6) -0.037(5) -0.022(5) 0.015(4)
O4 0.051(5) 0.077(6) 0.043(5) 0.004(5) -0.003(4) 0.016(5)
O5 0.036(4) 0.054(5) 0.060(5) -0.005(4) 0.002(4) 0.011(4)
O6 0.061(6) 0.044(6) 0.146(11) -0.025(6) -0.052(7) 0.006(5)
O7 0.076(7) 0.079(7) 0.093(7) -0.042(6) -0.032(6) 0.049(6)
O8 0.058(5) 0.053(5) 0.045(5) -0.021(4) 0.006(4) 0.011(4)
U1 0.02085(19) 0.0273(2) 0.0268(2) -0.00005(17) -0.00066(13) 0.00105(16)

loop_
_atom_type_symbol
_atom_type_description
_atom_type_scat_dispersion_real
_atom_type_scat_dispersion_imag
_atom_type_scat_source
C C 0.0033 0.0016 'International Tables Vol C Tables 4.2.6.8 and 6.1.1.4'
H H 0.0000 0.0000 'International Tables Vol C Tables 4.2.6.8 and 6.1.1.4'
Li Li -0.0003 0.0001 'International Tables Vol C Tables 4.2.6.8 and 6.1.1.4'
N N 0.0061 0.0033 'International Tables Vol C Tables 4.2.6.8 and 6.1.1.4'
O O 0.0106 0.0060 'International Tables Vol C Tables 4.2.6.8 and 6.1.1.4'
U U -9.6767 9.6646 'International Tables Vol C Tables 4.2.6.8 and 6.1.1.4'

loop_
_geom_angle_atom_site_label_1
_geom_angle_atom_site_label_2
_geom_angle_atom_site_label_3
_geom_angle
C2 C1 C6 114.6(9)
C2 C1 U1 149.0(7)
C6 C1 U1 96.3(6)
C1 C2 C3 122.2(9)
C1 C2 C7 121.1(9)
C3 C2 C7 116.6(9)
C4 C3 C2 119.1(10)
C4 C3 H3 120.4
C2 C3 H3 120.4
C5 C4 C3 121.4(9)
C5 C4 H4 119.3
C3 C4 H4 119.3
C4 C5 C6 117.2(9)
C4 C5 H5 121.4
C6 C5 H5 121.4
C5 C6 C1 125.3(9)
C5 C6 N4 122.7(9)
C1 C6 N4 112.0(8)
C5 C6 U1 176.3(7)
C1 C6 U1 56.1(5)
N4 C6 U1 56.0(4)
N7 C7 C2 115.9(9)
N7 C7 H7A 108.3
C2 C7 H7A 108.3
N7 C7 H7B 108.3
C2 C7 H7B 108.3
H7A C7 H7B 107.4
N7 C8 H8A 109.5
N7 C8 H8B 109.5
H8A C8 H8B 109.5
N7 C8 H8C 109.5
H8A C8 H8C 109.5
H8B C8 H8C 109.5
N7 C9 H9A 109.5
N7 C9 H9B 109.5
H9A C9 H9B 109.5
N7 C9 H9C 109.5
H9A C9 H9C 109.5
H9B C9 H9C 109.5
C11 C10 C15 116.8(9)
C11 C10 U1 101.7(6)
C15 C10 U1 141.5(7)
C12 C11 C10 122.7(9)
C12 C11 N1 123.9(9)
C10 C11 N1 113.4(8)
C11 C12 C13 117.6(10)
C11 C12 H12 121.2
C13 C12 H12 121.2
C14 C13 C12 121.3(10)
C14 C13 H13 119.4
C12 C13 H13 119.4
C13 C14 C15 119.9(10)
C13 C14 H14 120.0
C15 C14 H14 120.0
C14 C15 C10 121.5(10)
C14 C15 C16 119.4(9)
C10 C15 C16 119.1(10)
N8 C16 C15 113.9(10)
N8 C16 H16A 108.8
C15 C16 H16A 108.8
N8 C16 H16B 108.8
C15 C16 H16B 108.8
H16A C16 H16B 107.7
N8 C17 H17A 109.5
N8 C17 H17B 109.5
H17A C17 H17B 109.5
N8 C17 H17C 109.5
H17A C17 H17C 109.5
H17B C17 H17C 109.5
N8 C18 H18A 109.5
N8 C18 H18B 109.5
H18A C18 H18B 109.5
N8 C18 H18C 109.5
H18A C18 H18C 109.5
H18B C18 H18C 109.5
C24 C19 C20 115.8(10)
C24 C19 U1 120.2(7)
C20 C19 U1 124.0(8)
C19 C20 C21 121.5(11)
C19 C20 H20 119.2
C21 C20 H20 119.2
C22 C21 C20 119.3(10)
C22 C21 H21 120.4
C20 C21 H21 120.4
C21 C22 C23 120.6(11)
C21 C22 H22 119.7
C23 C22 H22 119.7
C22 C23 C24 120.1(12)
C22 C23 H23 120.0
C24 C23 H23 120.0
C19 C24 C23 122.6(10)
C19 C24 C25 119.5(9)
C23 C24 C25 117.7(10)
C24 C25 N10 113.3(9)
C24 C25 H25A 108.9
N10 C25 H25A 108.9
C24 C25 H25B 108.9
N10 C25 H25B 108.9
H25A C25 H25B 107.7
N10 C26 H26A 109.5
N10 C26 H26B 109.5
H26A C26 H26B 109.5
N10 C26 H26C 109.5
H26A C26 H26C 109.5
H26B C26 H26C 109.5
N10 C27 H27A 109.5
N10 C27 H27B 109.5
H27A C27 H27B 109.5
N10 C27 H27C 109.5
H27A C27 H27C 109.5
H27B C27 H27C 109.5
C29 C28 C33 116.1(9)
C29 C28 Li1 93.3(8)
C33 C28 Li1 113.3(8)
C29 C28 U1 124.0(7)
C33 C28 U1 116.5(6)
Li1 C28 U1 82.8(5)
C30 C29 C28 122.4(10)
C30 C29 H29 118.8
C28 C29 H29 118.8
C31 C30 C29 119.8(10)
C31 C30 H30 120.1
C29 C30 H30 120.1
C30 C31 C32 119.4(10)
C30 C31 H31 120.3
C32 C31 H31 120.3
C33 C32 C31 120.3(10)
C33 C32 H32 119.8
C31 C32 H32 119.8
C32 C33 C28 121.6(9)
C32 C33 C34 120.9(9)
C28 C33 C34 117.5(8)
N9 C34 C33 113.6(8)
N9 C34 H34A 108.9
C33 C34 H34A 108.9
N9 C34 H34B 108.9
C33 C34 H34B 108.9
H34A C34 H34B 107.7
N9 C35 H35A 109.5
N9 C35 H35B 109.5
H35A C35 H35B 109.5
N9 C35 H35C 109.5
H35A C35 H35C 109.5
H35B C35 H35C 109.5
N9 C36 H36A 109.5
N9 C36 H36B 109.5
H36A C36 H36B 109.5
N9 C36 H36C 109.5
H36A C36 H36C 109.5
H36B C36 H36C 109.5
C38A C37 C40A 115.0(8)
C38A C37 C39 64.8(8)
C40A C37 C39 129.5(7)
C38A C37 N6 113.7(7)
C40A C37 N6 111.5(6)
C39 C37 N6 113.5(6)
C38A C37 C40 134.4(7)
C40A C37 C40 29.8(7)
C39 C37 C40 111.3(6)
N6 C37 C40 109.1(6)
C38A C37 C38 45.0(8)
C40A C37 C38 79.4(8)
C39 C37 C38 108.5(6)
N6 C37 C38 105.9(6)
C40 C37 C38 108.3(6)
C38A C37 C39A 105.5(7)
C40A C37 C39A 104.5(7)
C39 C37 C39A 41.7(7)
N6 C37 C39A 105.5(6)
C40 C37 C39A 76.8(8)
C38 C37 C39A 144.1(7)
C41 C38 C37 108.9(5)
C39A C39 C37 76.3(8)
C39A C39 C46 98.7(9)
C37 C39 C46 109.8(6)
C40A C40 C37 73.7(10)
C40A C40 C43 82.7(11)
C37 C40 C43 109.6(6)
C38 C41 C42 110.1(7)
C38 C41 C45 109.4(7)
C42 C41 C45 109.6(7)
C41 C42 C43 109.7(6)
C43A C43 C44 119(2)
C43A C43 C42 12.0(17)
C44 C43 C42 110.0(7)
C43A C43 C40 97.8(18)
C44 C43 C40 109.0(7)
C42 C43 C40 109.0(7)
C44A C44 C46A 119(2)
C44A C44 C43 38.9(12)
C46A C44 C43 115.4(12)
C44A C44 C46 146.5(12)
C46A C44 C46 54.6(13)
C43 C44 C46 109.7(6)
C46 C45 C41 109.7(6)
C45A C46 C45 76(3)
C45A C46 C44 103(3)
C45 C46 C44 110.3(7)
C45A C46 C39 143(3)
C45 C46 C39 108.7(7)
C44 C46 C39 108.8(7)
N3 C47 C48 112.1(9)
N3 C47 C50 110.8(9)
C48 C47 C50 109.8(11)
N3 C47 C49 105.6(8)
C48 C47 C49 108.1(10)
C50 C47 C49 110.3(12)
C47 C48 C54 109.9(11)
C47 C48 H48A 109.7
C54 C48 H48A 109.7
C47 C48 H48B 109.7
C54 C48 H48B 109.7
H48A C48 H48B 108.2
C55 C49 C47 109.2(13)
C55 C49 H49A 109.8
C47 C49 H49A 109.8
C55 C49 H49B 109.8
C47 C49 H49B 109.8
H49A C49 H49B 108.3
C51 C50 C47 108.9(11)
C51 C50 H50A 109.9
C47 C50 H50A 109.9
C51 C50 H50B 109.9
C47 C50 H50B 109.9
H50A C50 H50B 108.3
C52 C51 C50 115(2)
C52 C51 C53 107.4(16)
C50 C51 C53 108(2)
C52 C51 H51 108.8
C50 C51 H51 108.8
C53 C51 H51 108.8
C51 C52 C55 109.7(16)
C51 C52 H52A 109.7
C55 C52 H52A 109.7
C51 C52 H52B 109.7
C55 C52 H52B 109.7
H52A C52 H52B 108.2
C54 C53 C51 109.5(14)
C54 C53 H53A 109.8
C51 C53 H53A 109.8
C54 C53 H53B 109.8
C51 C53 H53B 109.8
H53A C53 H53B 108.2
C53 C54 C48 111.5(12)
C53 C54 C56 109.0(16)
C48 C54 C56 108.6(13)
C53 C54 H54 109.2
C48 C54 H54 109.2
C56 C54 H54 109.2
C56 C55 C49 110.4(15)
C56 C55 C52 108.8(18)
C49 C55 C52 108.2(15)
C56 C55 H55 109.8
C49 C55 H55 109.8
C52 C55 H55 109.8
C55 C56 C54 108.0(12)
C55 C56 H56A 110.1
C54 C56 H56A 110.1
C55 C56 H56B 110.1
C54 C56 H56B 110.1
H56A C56 H56B 108.4
C58 C57 O3 121.4(13)
C58 C57 H57A 107.0
O3 C57 H57A 107.0
C58 C57 H57B 107.0
O3 C57 H57B 107.0
H57A C57 H57B 106.7
C57 C58 O4 114.4(12)
C57 C58 H58A 108.7
O4 C58 H58A 108.7
C57 C58 H58B 108.7
O4 C58 H58B 108.7
H58A C58 H58B 107.6
C60 C59 O4 111.7(14)
C60 C59 H59A 109.3
O4 C59 H59A 109.3
C60 C59 H59B 109.3
O4 C59 H59B 109.3
H59A C59 H59B 107.9
C59 C60 O1 120.4(15)
C59 C60 H60A 107.2
O1 C60 H60A 107.2
C59 C60 H60B 107.2
O1 C60 H60B 107.2
H60A C60 H60B 106.9
C62 C61 O1 109.2(14)
C62 C61 H61A 109.8
O1 C61 H61A 109.8
C62 C61 H61B 109.9
O1 C61 H61B 109.8
H61A C61 H61B 108.3
C61 C62 O2 125.8(14)
C61 C62 H62A 105.9
O2 C62 H62A 105.9
C61 C62 H62B 105.9
O2 C62 H62B 105.9
H62A C62 H62B 106.2
C64 C63 O2 118.5(12)
C64 C63 H63A 107.7
O2 C63 H63A 107.7
C64 C63 H63B 107.7
O2 C63 H63B 107.7
H63A C63 H63B 107.1
C63 C64 O3 109.0(12)
C63 C64 H64A 109.9
O3 C64 H64A 109.9
C63 C64 H64B 109.9
O3 C64 H64B 109.9
H64A C64 H64B 108.3
O5 C65 C66 112.1(12)
O5 C65 H65A 109.2
C66 C65 H65A 109.2
O5 C65 H65B 109.2
C66 C65 H65B 109.2
H65A C65 H65B 107.9
O8 C66 C65 106.0(12)
O8 C66 H66A 110.5
C65 C66 H66A 110.5
O8 C66 H66B 110.5
C65 C66 H66B 110.5
H66A C66 H66B 108.7
O8 C67 C68 110.5(13)
O8 C67 H67A 109.5
C68 C67 H67A 109.5
O8 C67 H67B 109.5
C68 C67 H67B 109.5
H67A C67 H67B 108.1
O7 C68 C67 108.6(16)
O7 C68 H68A 110.0
C67 C68 H68A 110.0
O7 C68 H68B 110.0
C67 C68 H68B 110.0
H68A C68 H68B 108.3
O7 C69 C70 114.3(14)
O7 C69 H69A 108.7
C70 C69 H69A 108.7
O7 C69 H69B 108.7
C70 C69 H69B 108.7
H69A C69 H69B 107.6
O6 C70 C69 110(2)
O6 C70 H70A 109.7
C69 C70 H70A 109.7
O6 C70 H70B 109.7
C69 C70 H70B 109.7
H70A C70 H70B 108.2
O6 C71 C72 110.4(13)
O6 C71 H71A 109.6
C72 C71 H71A 109.6
O6 C71 H71B 109.6
C72 C71 H71B 109.6
H71A C71 H71B 108.1
O5 C72 C71 104.4(14)
O5 C72 H72A 110.9
C71 C72 H72A 110.9
O5 C72 H72B 110.9
C71 C72 H72B 110.9
H72A C72 H72B 108.9
C73 C74 O9 116.1(11)
O9 C75 C76 116.6(12)
C37 C38A C41A 110.5(7)
C39 C39A C46A 84.9(8)
C39 C39A C37 62.0(6)
C46A C39A C37 109.3(7)
C40 C40A C37 76.4(10)
C40 C40A C43A 89.6(11)
C37 C40A C43A 110.8(7)
C38A C41A C45A 110.3(8)
C38A C41A C42A 110.4(8)
C45A C41A C42A 109.3(7)
C41A C42A C43A 109.1(6)
C43 C43A C44A 25.1(18)
C43 C43A C40A 89.8(18)
C44A C43A C40A 110.2(8)
C43 C43A C42A 132(2)
C44A C43A C42A 109.6(7)
C40A C43A C42A 108.8(8)
C44 C44A C43A 102.8(13)
C44 C44A C46A 33.4(14)
C43A C44A C46A 109.7(6)
C46 C45A C41A 67(2)
C46 C45A C46A 47(2)
C41A C45A C46A 109.1(6)
C44 C46A C44A 27.5(13)
C44 C46A C39A 129.8(13)
C44A C46A C39A 109.3(8)
C44 C46A C45A 83.6(14)
C44A C46A C45A 109.0(7)
C39A C46A C45A 109.5(8)
O9A C74A C73A 120.0(12)
O9A C75A C76A 118.2(13)
N3 Li1 N6 134.0(8)
N3 Li1 C28 112.4(8)
N6 Li1 C28 112.8(8)
N3 Li1 N1 61.9(5)
N6 Li1 N1 119.7(8)
C28 Li1 N1 96.6(7)
N3 Li1 N2 30.4(4)
N6 Li1 N2 130.4(8)
C28 Li1 N2 110.8(7)
N1 Li1 N2 32.0(3)
O5 Li2 O1 140.1(7)
O5 Li2 O7 109.6(6)
O1 Li2 O7 81.8(6)
O5 Li2 O2 145.8(8)
O1 Li2 O2 72.1(5)
O7 Li2 O2 81.2(5)
O5 Li2 O4 80.7(5)
O1 Li2 O4 72.0(5)
O7 Li2 O4 147.1(8)
O2 Li2 O4 108.2(6)
O5 Li2 O6 71.0(6)
O1 Li2 O6 146.5(7)
O7 Li2 O6 73.4(5)
O2 Li2 O6 82.1(6)
O4 Li2 O6 138.1(7)
O5 Li2 O3 84.7(6)
O1 Li2 O3 111.2(6)
O7 Li2 O3 140.4(7)
O2 Li2 O3 68.8(5)
O4 Li2 O3 69.7(4)
O6 Li2 O3 77.3(5)
O5 Li2 O8 71.4(5)
O1 Li2 O8 77.5(5)
O7 Li2 O8 70.4(5)
O2 Li2 O8 140.9(7)
O4 Li2 O8 84.6(5)
O6 Li2 O8 113.4(5)
O3 Li2 O8 147.5(6)
N2 N1 C11 112.7(8)
N2 N1 Li1 83.2(6)
C11 N1 Li1 156.3(7)
N2 N1 U1 151.8(6)
C11 N1 U1 92.0(6)
Li1 N1 U1 78.2(4)
N3 N2 N1 114.3(7)
N3 N2 Li1 50.6(6)
N1 N2 Li1 64.8(6)
N2 N3 C47 114.0(8)
N2 N3 Li1 99.0(8)
C47 N3 Li1 145.4(8)
N2 N3 H3A 108.8
C47 N3 H3A 108.8
Li1 N3 H3A 67.6
N2 N3 H3B 108.8
C47 N3 H3B 108.8
Li1 N3 H3B 47.2
H3A N3 H3B 107.7
N5 N4 C6 113.6(7)
N5 N4 U1 150.7(6)
C6 N4 U1 95.6(5)
N6 N5 N4 114.1(7)
N5 N6 C37 114.8(6)
N5 N6 Li1 118.8(7)
C37 N6 Li1 126.3(7)
C8 N7 C9 108.8(10)
C8 N7 C7 112.3(9)
C9 N7 C7 108.4(9)
C16 N8 C17 109.8(11)
C16 N8 C18 109.7(11)
C17 N8 C18 109.7(14)
C35 N9 C36 109.1(8)
C35 N9 C34 107.1(8)
C36 N9 C34 106.6(8)
C35 N9 U1 118.8(6)
C36 N9 U1 110.8(6)
C34 N9 U1 103.5(5)
C27 N10 C26 109.5(8)
C27 N10 C25 105.0(8)
C26 N10 C25 106.8(8)
C27 N10 U1 117.6(6)
C26 N10 U1 114.2(6)
C25 N10 U1 102.5(6)
C61 O1 C60 114.5(11)
C61 O1 Li2 118.8(9)
C60 O1 Li2 115.8(8)
C63 O2 C62 118.8(11)
C63 O2 Li2 117.8(8)
C62 O2 Li2 110.3(9)
C57 O3 C64 127.4(11)
C57 O3 Li2 112.5(9)
C64 O3 Li2 114.5(8)
C58 O4 C59 115.5(10)
C58 O4 Li2 118.3(8)
C59 O4 Li2 115.7(8)
C72 O5 C65 109.1(11)
C72 O5 Li2 119.5(10)
C65 O5 Li2 111.4(9)
C70 O6 C71 112.6(14)
C70 O6 Li2 113.2(13)
C71 O6 Li2 107.3(8)
C68 O7 C69 112.4(13)
C68 O7 Li2 115.7(9)
C69 O7 Li2 106.0(11)
C66 O8 C67 113.6(10)
C66 O8 Li2 111.4(8)
C67 O8 Li2 108.4(9)
C75 O9 C74 119.5(12)
C74A O9A C75A 119.3(12)
C19 U1 N4 138.3(3)
C19 U1 C1 85.2(3)
N4 U1 C1 55.9(3)
C19 U1 C10 94.5(3)
N4 U1 C10 100.2(3)
C1 U1 C10 91.2(3)
C19 U1 C28 119.3(3)
N4 U1 C28 79.6(3)
C1 U1 C28 125.6(3)
C10 U1 C28 129.3(3)
C19 U1 N1 134.3(3)
N4 U1 N1 83.8(2)
C1 U1 N1 121.3(3)
C10 U1 N1 52.8(3)
C28 U1 N1 77.2(3)
C19 U1 N10 66.0(3)
N4 U1 N10 88.2(2)
C1 U1 N10 75.8(3)
C10 U1 N10 157.0(3)
C28 U1 N10 73.1(3)
N1 U1 N10 150.1(2)
C19 U1 N9 73.7(3)
N4 U1 N9 143.5(3)
C1 U1 N9 158.9(3)
C10 U1 N9 91.7(3)
C28 U1 N9 66.4(3)
N1 U1 N9 76.3(2)
N10 U1 N9 94.0(2)
C19 U1 C6 111.4(3)
N4 U1 C6 28.3(3)
C1 U1 C6 27.6(3)
C10 U1 C6 97.4(3)
C28 U1 C6 102.9(3)
N1 U1 C6 104.5(2)
N10 U1 C6 79.9(2)
N9 U1 C6 169.0(3)

loop_
_geom_bond_atom_site_label_1
_geom_bond_atom_site_label_2
_geom_bond_distance
C1 C2 1.404(14)
C1 C6 1.407(13)
C1 U1 2.519(10)
C2 C3 1.418(14)
C2 C7 1.520(14)
C3 C4 1.395(14)
C3 H3 0.9500
C4 C5 1.379(14)
C4 H4 0.9500
C5 C6 1.401(13)
C5 H5 0.9500
C6 N4 1.440(12)
C6 U1 3.018(9)
C7 N7 1.474(14)
C7 H7A 0.9900
C7 H7B 0.9900
C8 N7 1.415(15)
C8 H8A 0.9800
C8 H8B 0.9800
C8 H8C 0.9800
C9 N7 1.462(15)
C9 H9A 0.9800
C9 H9B 0.9800
C9 H9C 0.9800
C10 C11 1.405(14)
C10 C15 1.399(14)
C10 U1 2.520(9)
C11 C12 1.394(13)
C11 N1 1.403(12)
C12 C13 1.405(14)
C12 H12 0.9500
C13 C14 1.366(15)
C13 H13 0.9500
C14 C15 1.392(15)
C14 H14 0.9500
C15 C16 1.531(15)
C16 N8 1.451(15)
C16 H16A 0.9900
C16 H16B 0.9900
C17 N8 1.474(19)
C17 H17A 0.9800
C17 H17B 0.9800
C17 H17C 0.9800
C18 N8 1.47(2)
C18 H18A 0.9800
C18 H18B 0.9800
C18 H18C 0.9800
C19 C24 1.386(15)
C19 C20 1.417(14)
C19 U1 2.498(10)
C20 C21 1.410(15)
C20 H20 0.9500
C21 C22 1.368(18)
C21 H21 0.9500
C22 C23 1.365(17)
C22 H22 0.9500
C23 C24 1.390(16)
C23 H23 0.9500
C24 C25 1.490(15)
C25 N10 1.514(14)
C25 H25A 0.9900
C25 H25B 0.9900
C26 N10 1.458(12)
C26 H26A 0.9800
C26 H26B 0.9800
C26 H26C 0.9800
C27 N10 1.454(13)
C27 H27A 0.9800
C27 H27B 0.9800
C27 H27C 0.9800
C28 C29 1.407(13)
C28 C33 1.415(13)
C28 Li1 2.190(17)
C28 U1 2.613(9)
C29 C30 1.400(15)
C29 H29 0.9500
C30 C31 1.383(16)
C30 H30 0.9500
C31 C32 1.403(16)
C31 H31 0.9500
C32 C33 1.390(14)
C32 H32 0.9500
C33 C34 1.488(13)
C34 N9 1.497(14)
C34 H34A 0.9900
C34 H34B 0.9900
C35 N9 1.433(13)
C35 H35A 0.9800
C35 H35B 0.9800
C35 H35C 0.9800
C36 N9 1.460(13)
C36 H36A 0.9800
C36 H36B 0.9800
C36 H36C 0.9800
C37 C38A 1.472(12)
C37 C40A 1.503(12)
C37 C39 1.505(8)
C37 N6 1.511(8)
C37 C40 1.522(8)
C37 C38 1.563(8)
C37 C39A 1.655(12)
C38 C41 1.517(8)
C39 C39A 1.133(19)
C39 C46 1.538(8)
C40 C40A 0.779(18)
C40 C43 1.529(8)
C41 C42 1.521(8)
C41 C45 1.521(8)
C42 C43 1.523(8)
C43 C43A 0.576(19)
C43 C44 1.523(8)
C44 C44A 0.81(2)
C44 C46A 0.96(2)
C44 C46 1.523(8)
C45 C46 1.521(8)
C46 C45A 0.502(14)
C47 N3 1.475(12)
C47 C48 1.492(16)
C47 C50 1.522(16)
C47 C49 1.559(16)
C48 C54 1.520(18)
C48 H48A 0.9900
C48 H48B 0.9900
C49 C55 1.52(2)
C49 H49A 0.9900
C49 H49B 0.9900
C50 C51 1.51(2)
C50 H50A 0.9900
C50 H50B 0.9900
C51 C52 1.42(4)
C51 C53 1.56(3)
C51 H51 1.0000
C52 C55 1.61(3)
C52 H52A 0.9900
C52 H52B 0.9900
C53 C54 1.49(2)
C53 H53A 0.9900
C53 H53B 0.9900
C54 C56 1.55(2)
C54 H54 1.0000
C55 C56 1.50(2)
C55 H55 1.0000
C56 H56A 0.9900
C56 H56B 0.9900
C57 C58 1.452(9)
C57 O3 1.325(14)
C57 H57A 0.9900
C57 H57B 0.9900
C58 O4 1.405(14)
C58 H58A 0.9900
C58 H58B 0.9900
C59 C60 1.444(9)
C59 O4 1.504(15)
C59 H59A 0.9900
C59 H59B 0.9900
C60 O1 1.440(16)
C60 H60A 0.9900
C60 H60B 0.9900
C61 C62 1.461(9)
C61 O1 1.436(15)
C61 H61A 0.9900
C61 H61B 0.9900
C62 O2 1.405(16)
C62 H62A 0.9900
C62 H62B 0.9900
C63 C64 1.467(9)
C63 O2 1.406(14)
C63 H63A 0.9900
C63 H63B 0.9900
C64 O3 1.449(15)
C64 H64A 0.9900
C64 H64B 0.9900
C65 O5 1.471(17)
C65 C66 1.474(19)
C65 H65A 0.9900
C65 H65B 0.9900
C66 O8 1.403(17)
C66 H66A 0.9900
C66 H66B 0.9900
C67 O8 1.470(17)
C67 C68 1.49(2)
C67 H67A 0.9900
C67 H67B 0.9900
C68 O7 1.41(2)
C68 H68A 0.9900
C68 H68B 0.9900
C69 O7 1.47(2)
C69 C70 1.52(3)
C69 H69A 0.9900
C69 H69B 0.9900
C70 O6 1.32(2)
C70 H70A 0.9900
C70 H70B 0.9900
C71 O6 1.425(18)
C71 C72 1.52(2)
C71 H71A 0.9900
C71 H71B 0.9900
C72 O5 1.38(2)
C72 H72A 0.9900
C72 H72B 0.9900
C73 C74 1.404(10)
C74 O9 1.403(10)
C75 O9 1.398(10)
C75 C76 1.406(10)
C38A C41A 1.516(9)
C39A C46A 1.527(9)
C40A C43A 1.522(9)
C41A C45A 1.524(8)
C41A C42A 1.523(8)
C42A C43A 1.529(9)
C43A C44A 1.522(8)
C44A C46A 1.524(9)
C45A C46A 1.528(9)
C73A C74A 1.397(10)
C74A O9A 1.387(10)
C75A O9A 1.401(10)
C75A C76A 1.404(10)
Li1 N3 1.962(17)
Li1 N6 1.993(17)
Li1 N1 2.285(18)
Li1 N2 2.507(17)
Li2 O5 2.211(15)
Li2 O1 2.334(17)
Li2 O7 2.346(15)
Li2 O2 2.361(15)
Li2 O4 2.356(15)
Li2 O6 2.424(18)
Li2 O3 2.465(17)
Li2 O8 2.493(16)
N1 N2 1.337(11)
N1 U1 2.742(8)
N2 N3 1.285(11)
N3 H3A 0.9100
N3 H3B 0.9100
N4 N5 1.327(10)
N4 U1 2.515(7)
N5 N6 1.233(10)
N9 U1 2.838(8)
N10 U1 2.837(8)
